data_7060051
loop_
_publ_author_name
'K\?iz\?ilkaya, Perihan'
'\,Senkuytu, Elif'
'Davarc\?i, Derya'
'Pala, U\(gur'
'\"Ol\,cer, Zehra'
'Yenilmez \,Cift\,ci, G\"on\"ul'

_publ_section_title
;
 Novel paraben derivatives of tetracyclic spermine cyclotriphosphazenes:
 synthesis, characterization and biosensor based DNA interaction analysis
;
_journal_issue 43
_journal_name_full 'New Journal of Chemistry'
_journal_page_first 18942
_journal_page_last 18953
_journal_paper_doi 10.1039/D0NJ03908J
_journal_volume 44
_journal_year 2020
_chemical_formula_moiety 'C32 H48 N7 O6 P3'
_chemical_formula_sum 'C32 H48 N7 O6 P3'
_chemical_formula_weight 719.68
_space_group_crystal_system triclinic
_space_group_IT_number 2
_space_group_name_Hall '-P 1'
_space_group_name_H-M_alt 'P -1'
_atom_sites_solution_hydrogens mixed
_atom_sites_solution_primary dual
_audit_creation_date 2020-05-15
_audit_creation_method
;
Olex2 1.2
(compiled 2018.05.29 svn.r3508 for OlexSys, GUI svn.r5506)
;
_audit_update_record
;
2020-06-15 deposited with the CCDC.	2020-10-13 downloaded from the CCDC.
;
_cell_angle_alpha 103.269(13)
_cell_angle_beta 100.987(13)
_cell_angle_gamma 92.746(13)
_cell_formula_units_Z 2
_cell_length_a 11.2161(19)
_cell_length_b 11.9881(18)
_cell_length_c 14.084(3)
_cell_measurement_reflns_used 1202
_cell_measurement_temperature 296(2)
_cell_measurement_theta_max 19.49
_cell_measurement_theta_min 2.43
_cell_volume 1801.0(6)
_computing_molecular_graphics 'Olex2 (Dolomanov et al., 2009)'
_computing_publication_material 'Olex2 (Dolomanov et al., 2009)'
_computing_structure_refinement 'ShelXL (Sheldrick, 2015)'
_computing_structure_solution 'ShelXT (Sheldrick, 2015)'
_diffrn_ambient_temperature 296.15
_diffrn_detector_area_resol_mean 8.3333
_diffrn_measured_fraction_theta_full 0.993
_diffrn_measured_fraction_theta_max 0.993
_diffrn_measurement_device_type 'Bruker APEX-II CCD'
_diffrn_measurement_method '\f and \w scans'
_diffrn_radiation_monochromator 'multilayer QUAZAR mirrors'
_diffrn_radiation_type MoK\a
_diffrn_radiation_wavelength 0.71073
_diffrn_reflns_av_R_equivalents 0.1404
_diffrn_reflns_av_unetI/netI 0.1908
_diffrn_reflns_Laue_measured_fraction_full 0.993
_diffrn_reflns_Laue_measured_fraction_max 0.993
_diffrn_reflns_limit_h_max 13
_diffrn_reflns_limit_h_min -13
_diffrn_reflns_limit_k_max 13
_diffrn_reflns_limit_k_min -14
_diffrn_reflns_limit_l_max 15
_diffrn_reflns_limit_l_min -16
_diffrn_reflns_number 16034
_diffrn_reflns_point_group_measured_fraction_full 0.993
_diffrn_reflns_point_group_measured_fraction_max 0.993
_diffrn_reflns_theta_full 25.023
_diffrn_reflns_theta_max 25.023
_diffrn_reflns_theta_min 1.519
_diffrn_standards_number 0
_exptl_absorpt_coefficient_mu 0.218
_exptl_absorpt_correction_type none
_exptl_crystal_colour colourless
_exptl_crystal_colour_primary colourless
_exptl_crystal_density_diffrn 1.327
_exptl_crystal_description block
_exptl_crystal_F_000 764
_exptl_crystal_size_max 0.208
_exptl_crystal_size_mid 0.104
_exptl_crystal_size_min 0.096
_refine_diff_density_max 0.535
_refine_diff_density_min -0.455
_refine_diff_density_rms 0.079
_refine_ls_extinction_coef 0.0086(18)
_refine_ls_extinction_expression Fc^*^=kFc[1+0.001xFc^2^\l^3^/sin(2\q)]^-1/4^
_refine_ls_extinction_method 'SHELXL-2018/3 (Sheldrick 2018)'
_refine_ls_goodness_of_fit_ref 1.018
_refine_ls_hydrogen_treatment mixed
_refine_ls_matrix_type full
_refine_ls_number_parameters 442
_refine_ls_number_reflns 6319
_refine_ls_number_restraints 5
_refine_ls_restrained_S_all 1.033
_refine_ls_R_factor_all 0.1882
_refine_ls_R_factor_gt 0.0861
_refine_ls_shift/su_max 0.000
_refine_ls_shift/su_mean 0.000
_refine_ls_structure_factor_coef Fsqd
_refine_ls_weighting_details 'w=1/[\s^2^(Fo^2^)+(0.0920P)^2^] where P=(Fo^2^+2Fc^2^)/3'
_refine_ls_weighting_scheme calc
_refine_ls_wR_factor_gt 0.1912
_refine_ls_wR_factor_ref 0.2448
_reflns_Friedel_coverage 0.000
_reflns_number_gt 2976
_reflns_number_total 6319
_reflns_threshold_expression 'I > 2\s(I)'
_cod_data_source_file d0nj03908j2.cif
_cod_data_source_block 19gtu044_es_z_525_09_0m
_cod_depositor_comments 'Adding full bibliography for 7060050--7060052.cif.'
_cod_database_code 7060051
_shelx_shelxl_version_number 2018/3
_shelx_space_group_comment
;
The symmetry employed for this shelxl refinement is uniquely defined
by the following loop, which should always be used as a source of
symmetry information in preference to the above space-group names.
They are only intended as comments.
;
_shelx_estimated_absorpt_t_max 0.979
_shelx_estimated_absorpt_t_min 0.956
_olex2_refinement_description
;
1. Fixed Uiso
 At 1.2 times of:
  All C(H) groups, All C(H,H) groups
 At 1.5 times of:
  All C(H,H,H) groups
2. Restrained distances
 C11-C10
 1.6 with sigma of 0.02
 C10-C9
 1.6 with sigma of 0.02
 C21-C22
 1.6 with sigma of 0.02
 C19-C20
 1.6 with sigma of 0.02
 C20-C19
 1.65 with sigma of 0.02
3.a Secondary CH2 refined with riding coordinates:
 C23(H23A,H23B), C26(H26A,H26B), C24(H24A,H24B), C29(H29A,H29B), C27(H27A,
 H27B), C25(H25A,H25B), C30(H30A,H30B), C28(H28A,H28B), C32(H32A,H32B),
 C31(H31A,H31B), C21(H21A,H21B), C9(H9A,H9B), C8(H8A,H8B), C19(H19A,H19B),
 C20(H20A,H20B), C10(H10A,H10B)
3.b Aromatic/amide H refined with riding coordinates:
 C17(H17), C16(H16), C13(H13), C2(H2), C5(H5), C6(H6), C14(H14), C3(H3)
3.c Idealised Me refined as rotating group:
 C22(H22A,H22B,H22C), C11(H11A,H11B,H11C)
;
_olex2_submission_special_instructions 'No special instructions were received'

loop_
_space_group_symop_operation_xyz
'x, y, z'
'-x, -y, -z'

loop_
_atom_site_label
_atom_site_type_symbol
_atom_site_fract_x
_atom_site_fract_y
_atom_site_fract_z
_atom_site_U_iso_or_equiv
_atom_site_adp_type
_atom_site_occupancy
_atom_site_site_symmetry_order
_atom_site_calc_flag
_atom_site_refinement_flags_posn
_atom_site_refinement_flags_adp
_atom_site_refinement_flags_occupancy
_atom_site_disorder_assembly
_atom_site_disorder_group
P1 P 0.53341(13) 0.76292(13) 0.55082(12) 0.0395(5) Uani 1 1 d . . . . .
P3 P 0.61836(13) 0.85275(13) 0.40933(12) 0.0406(5) Uani 1 1 d . . . . .
P2 P 0.63383(13) 0.61987(13) 0.41022(13) 0.0432(5) Uani 1 1 d . . . . .
O1 O 0.5623(3) 0.7962(3) 0.6688(3) 0.0462(11) Uani 1 1 d . . . . .
O2 O 0.3887(3) 0.7475(3) 0.5437(3) 0.0457(11) Uani 1 1 d . . . . .
N3 N 0.5704(4) 0.8701(4) 0.5118(3) 0.0401(12) Uani 1 1 d . . . . .
N7 N 0.5274(5) 0.9145(4) 0.3363(4) 0.0471(14) Uani 1 1 d . . . . .
N2 N 0.6298(4) 0.7232(4) 0.3567(4) 0.0410(13) Uani 1 1 d . . . . .
N1 N 0.5842(4) 0.6445(4) 0.5119(4) 0.0426(13) Uani 1 1 d . . . . .
O5 O -0.0243(5) 0.7026(5) 0.1641(4) 0.0883(17) Uani 1 1 d . . . . .
N4 N 0.5530(5) 0.5042(4) 0.3337(4) 0.0519(15) Uani 1 1 d . . . . .
N6 N 0.7512(4) 0.9333(4) 0.4342(4) 0.0450(13) Uani 1 1 d . . . . .
N5 N 0.7724(4) 0.5755(4) 0.4355(4) 0.0472(14) Uani 1 1 d . . . . .
O3 O 1.0868(5) 0.7948(5) 0.9202(4) 0.0877(17) Uani 1 1 d . . . . .
C12 C 0.3095(5) 0.7170(5) 0.4520(5) 0.0391(15) Uani 1 1 d . . . . .
O6 O 0.0033(5) 0.5176(5) 0.1501(5) 0.104(2) Uani 1 1 d . . . . .
C1 C 0.6843(5) 0.8154(6) 0.7205(5) 0.0464(16) Uani 1 1 d . . . . .
C17 C 0.2610(5) 0.8019(5) 0.4108(5) 0.0487(17) Uani 1 1 d . . . . .
H17 H 0.287104 0.879003 0.440595 0.058 Uiso 1 1 calc R . . . .
C15 C 0.1318(5) 0.6561(6) 0.2806(5) 0.0499(17) Uani 1 1 d . . . . .
C16 C 0.1725(6) 0.7710(5) 0.3239(5) 0.0503(17) Uani 1 1 d . . . . .
H16 H 0.140019 0.827739 0.294311 0.060 Uiso 1 1 calc R . . . .
C13 C 0.2728(5) 0.6020(5) 0.4084(5) 0.0529(18) Uani 1 1 d . . . . .
H13 H 0.307560 0.545201 0.436721 0.063 Uiso 1 1 calc R . . . .
C23 C 0.5751(6) 0.9442(6) 0.2537(5) 0.0562(18) Uani 1 1 d . . . . .
H23A H 0.514053 0.980632 0.215768 0.067 Uiso 1 1 calc R . . . .
H23B H 0.591309 0.874394 0.209395 0.067 Uiso 1 1 calc R . . . .
C26 C 0.8490(6) 0.8944(5) 0.4978(5) 0.059(2) Uani 1 1 d . . . . .
H26A H 0.815175 0.865021 0.546748 0.071 Uiso 1 1 calc R . . . .
H26B H 0.906648 0.960254 0.533700 0.071 Uiso 1 1 calc R . . . .
C2 C 0.7380(6) 0.7291(6) 0.7523(5) 0.0509(17) Uani 1 1 d . . . . .
H2 H 0.695344 0.656726 0.737349 0.061 Uiso 1 1 calc R . . . .
C24 C 0.6909(7) 1.0246(5) 0.2923(5) 0.061(2) Uani 1 1 d . . . . .
H24A H 0.719537 1.042472 0.236230 0.074 Uiso 1 1 calc R . . . .
H24B H 0.672969 1.095962 0.333354 0.074 Uiso 1 1 calc R . . . .
C5 C 0.8624(6) 0.9439(6) 0.7937(5) 0.063(2) Uani 1 1 d . . . . .
H5 H 0.904466 1.016407 0.807430 0.076 Uiso 1 1 calc R . . . .
C18 C 0.0319(7) 0.6185(8) 0.1931(6) 0.068(2) Uani 1 1 d . . . . .
C4 C 0.9201(6) 0.8568(6) 0.8267(5) 0.0571(19) Uani 1 1 d . . . . .
C6 C 0.7433(6) 0.9256(5) 0.7406(5) 0.0561(18) Uani 1 1 d . . . . .
H6 H 0.704024 0.984716 0.719156 0.067 Uiso 1 1 calc R . . . .
C29 C 0.8635(5) 0.6369(6) 0.5216(5) 0.0575(19) Uani 1 1 d . . . . .
H29A H 0.902303 0.580479 0.553538 0.069 Uiso 1 1 calc R . . . .
H29B H 0.821744 0.683273 0.568557 0.069 Uiso 1 1 calc R . . . .
C27 C 0.9194(6) 0.8003(6) 0.4442(6) 0.065(2) Uani 1 1 d . . . . .
H27A H 0.866607 0.758583 0.381974 0.078 Uiso 1 1 calc R . . . .
H27B H 0.988924 0.837402 0.427816 0.078 Uiso 1 1 calc R . . . .
C14 C 0.1840(6) 0.5729(6) 0.3224(5) 0.0556(19) Uani 1 1 d . . . . .
H14 H 0.159010 0.495733 0.292161 0.067 Uiso 1 1 calc R . . . .
C25 C 0.7896(6) 0.9751(6) 0.3520(5) 0.064(2) Uani 1 1 d . . . . .
H25A H 0.817238 0.911499 0.307956 0.077 Uiso 1 1 calc R . . . .
H25B H 0.858113 1.033359 0.380127 0.077 Uiso 1 1 calc R . . . .
O4 O 1.1051(6) 0.9696(6) 0.8997(6) 0.151(3) Uani 1 1 d . . . . .
C3 C 0.8570(6) 0.7474(6) 0.8073(5) 0.0587(18) Uani 1 1 d . . . . .
H3 H 0.894072 0.688427 0.830682 0.070 Uiso 1 1 calc R . . . .
C30 C 0.8192(6) 0.5027(6) 0.3549(6) 0.072(2) Uani 1 1 d . . . . .
H30A H 0.893694 0.473897 0.383383 0.087 Uiso 1 1 calc R . . . .
H30B H 0.839484 0.549124 0.311180 0.087 Uiso 1 1 calc R . . . .
C7 C 1.0458(7) 0.8801(8) 0.8843(7) 0.083(3) Uani 1 1 d . . . . .
C28 C 0.9641(6) 0.7155(6) 0.5032(6) 0.074(2) Uani 1 1 d . . . . .
H28A H 1.012547 0.757769 0.567194 0.089 Uiso 1 1 calc R . . . .
H28B H 1.017407 0.667820 0.468366 0.089 Uiso 1 1 calc R . . . .
C32 C 0.6074(8) 0.4402(7) 0.2539(6) 0.081(3) Uani 1 1 d . . . . .
H32A H 0.617860 0.488329 0.208736 0.097 Uiso 1 1 calc R . . . .
H32B H 0.552608 0.372966 0.216355 0.097 Uiso 1 1 calc R . . . .
C31 C 0.7304(8) 0.4022(6) 0.2943(6) 0.082(3) Uani 1 1 d . . . . .
H31A H 0.719080 0.349521 0.335501 0.099 Uiso 1 1 calc R . . . .
H31B H 0.763956 0.361388 0.239063 0.099 Uiso 1 1 calc R . . . .
C21 C -0.3203(7) 0.7318(10) 0.0022(6) 0.101(3) Uani 1 1 d D . . . .
H21A H -0.378758 0.693972 0.030091 0.121 Uiso 1 1 calc R . . . .
H21B H -0.309802 0.679497 -0.058651 0.121 Uiso 1 1 calc R . . . .
C22 C -0.3669(9) 0.8408(9) -0.0204(7) 0.107(3) Uani 1 1 d D . . . .
H22A H -0.442132 0.822053 -0.068971 0.161 Uiso 1 1 calc GR . . . .
H22B H -0.307693 0.878847 -0.046318 0.161 Uiso 1 1 calc GR . . . .
H22C H -0.380462 0.890746 0.039561 0.161 Uiso 1 1 calc GR . . . .
C9 C 1.2319(8) 0.7045(9) 1.0164(8) 0.109(3) Uani 1 1 d D . . . .
H9A H 1.165477 0.684397 1.046469 0.131 Uiso 1 1 calc R . . . .
H9B H 1.233057 0.642089 0.959020 0.131 Uiso 1 1 calc R . . . .
C8 C 1.2079(7) 0.8110(8) 0.9823(7) 0.101(3) Uani 1 1 d . . . . .
H8A H 1.213692 0.875765 1.039272 0.121 Uiso 1 1 calc R . . . .
H8B H 1.267921 0.826967 0.944625 0.121 Uiso 1 1 calc R . . . .
C19 C -0.1296(11) 0.6617(9) 0.0843(7) 0.140(5) Uani 1 1 d D . . . .
H19A H -0.179086 0.601921 0.099203 0.168 Uiso 1 1 calc R . . . .
H19B H -0.104231 0.630052 0.022293 0.168 Uiso 1 1 calc R . . . .
C20 C -0.2005(10) 0.7614(10) 0.0753(7) 0.129(4) Uani 1 1 d D . . . .
H20A H -0.151431 0.817286 0.055425 0.154 Uiso 1 1 calc R . . . .
H20B H -0.215727 0.797507 0.140372 0.154 Uiso 1 1 calc R . . . .
C10 C 1.3483(9) 0.7153(11) 1.0894(9) 0.139(4) Uani 1 1 d D . . . .
H10A H 1.344300 0.774202 1.148481 0.166 Uiso 1 1 calc R . . . .
H10B H 1.413495 0.741467 1.060978 0.166 Uiso 1 1 calc R . . . .
C11 C 1.3807(11) 0.6078(10) 1.1204(9) 0.153(5) Uani 1 1 d D . . . .
H11A H 1.414083 0.559013 1.069791 0.230 Uiso 1 1 calc GR . . . .
H11B H 1.308884 0.568115 1.129429 0.230 Uiso 1 1 calc GR . . . .
H11C H 1.440066 0.627090 1.181990 0.230 Uiso 1 1 calc GR . . . .
H7 H 0.492(11) 0.967(9) 0.368(9) 0.184 Uiso 1 1 d R . . . .
H4 H 0.539(10) 0.464(9) 0.379(8) 0.184 Uiso 1 1 d R . . . .

loop_
_atom_site_aniso_label
_atom_site_aniso_U_11
_atom_site_aniso_U_22
_atom_site_aniso_U_33
_atom_site_aniso_U_23
_atom_site_aniso_U_13
_atom_site_aniso_U_12
P1 0.0276(8) 0.0419(10) 0.0517(11) 0.0130(8) 0.0129(7) 0.0041(6)
P3 0.0319(8) 0.0383(9) 0.0544(11) 0.0118(8) 0.0150(8) 0.0052(7)
P2 0.0351(9) 0.0392(10) 0.0557(12) 0.0088(8) 0.0133(8) 0.0055(7)
O1 0.033(2) 0.058(3) 0.051(3) 0.016(2) 0.014(2) 0.0063(19)
O2 0.025(2) 0.058(3) 0.057(3) 0.017(2) 0.012(2) 0.0058(18)
N3 0.036(3) 0.034(3) 0.051(3) 0.009(2) 0.014(2) 0.005(2)
N7 0.045(3) 0.053(3) 0.052(4) 0.027(3) 0.013(3) 0.016(3)
N2 0.036(3) 0.037(3) 0.052(3) 0.011(3) 0.014(2) 0.005(2)
N1 0.041(3) 0.035(3) 0.050(3) 0.004(3) 0.014(2) 0.004(2)
O5 0.075(4) 0.098(4) 0.078(4) 0.016(4) -0.016(3) 0.029(3)
N4 0.053(3) 0.037(3) 0.057(4) 0.000(3) 0.007(3) -0.004(2)
N6 0.033(3) 0.046(3) 0.055(3) 0.010(3) 0.012(3) -0.006(2)
N5 0.041(3) 0.045(3) 0.061(4) 0.016(3) 0.019(3) 0.015(2)
O3 0.053(3) 0.098(4) 0.099(5) 0.028(4) -0.020(3) 0.005(3)
C12 0.023(3) 0.045(4) 0.051(4) 0.014(3) 0.007(3) 0.001(3)
O6 0.097(4) 0.086(4) 0.100(5) 0.000(4) -0.020(4) 0.002(4)
C1 0.041(4) 0.056(4) 0.045(4) 0.015(4) 0.011(3) 0.005(3)
C17 0.039(4) 0.042(4) 0.065(5) 0.008(4) 0.013(4) 0.006(3)
C15 0.037(3) 0.054(4) 0.061(5) 0.014(4) 0.012(3) 0.008(3)
C16 0.045(4) 0.044(4) 0.067(5) 0.022(4) 0.011(4) 0.010(3)
C13 0.041(4) 0.046(4) 0.075(5) 0.019(4) 0.013(4) 0.011(3)
C23 0.062(4) 0.059(4) 0.055(5) 0.025(4) 0.016(4) 0.020(3)
C26 0.042(4) 0.051(4) 0.078(5) -0.001(4) 0.018(4) -0.010(3)
C2 0.043(4) 0.048(4) 0.059(5) 0.015(4) 0.002(3) 0.004(3)
C24 0.078(5) 0.046(4) 0.075(5) 0.026(4) 0.037(4) 0.012(4)
C5 0.057(5) 0.047(4) 0.081(6) 0.023(4) -0.003(4) -0.002(3)
C18 0.054(5) 0.071(6) 0.066(6) -0.002(5) -0.001(4) 0.009(4)
C4 0.045(4) 0.065(5) 0.057(5) 0.014(4) 0.003(3) 0.003(3)
C6 0.052(4) 0.050(4) 0.064(5) 0.021(4) -0.002(4) 0.002(3)
C29 0.038(4) 0.065(5) 0.071(5) 0.018(4) 0.011(4) 0.011(3)
C27 0.042(4) 0.061(5) 0.102(6) 0.022(5) 0.033(4) 0.009(3)
C14 0.045(4) 0.047(4) 0.067(5) 0.007(4) 0.004(4) -0.005(3)
C25 0.060(4) 0.059(4) 0.083(5) 0.018(4) 0.037(4) -0.003(4)
O4 0.078(4) 0.103(5) 0.246(9) 0.072(6) -0.055(5) -0.036(4)
C3 0.064(5) 0.054(4) 0.055(5) 0.011(4) 0.005(4) 0.014(4)
C30 0.052(4) 0.079(5) 0.091(6) 0.012(5) 0.034(4) 0.023(4)
C7 0.054(5) 0.087(6) 0.109(7) 0.047(6) -0.005(5) 0.000(5)
C28 0.033(3) 0.080(5) 0.113(7) 0.023(5) 0.025(4) 0.007(4)
C32 0.109(7) 0.060(5) 0.069(6) -0.004(4) 0.032(5) 0.006(5)
C31 0.101(7) 0.060(5) 0.092(7) 0.006(5) 0.044(6) 0.034(5)
C21 0.053(5) 0.174(10) 0.063(6) 0.020(6) -0.003(4) 0.004(6)
C22 0.090(7) 0.140(9) 0.087(7) 0.017(7) 0.019(6) 0.012(7)
C9 0.066(6) 0.124(9) 0.137(9) 0.053(7) -0.002(6) 0.009(6)
C8 0.062(6) 0.110(8) 0.110(8) 0.012(7) -0.015(5) 0.010(5)
C19 0.167(11) 0.123(9) 0.082(8) -0.006(7) -0.062(8) 0.046(8)
C20 0.114(9) 0.160(11) 0.086(8) 0.000(7) -0.012(7) 0.039(8)
C10 0.076(7) 0.176(12) 0.145(11) 0.027(9) -0.001(7) -0.006(7)
C11 0.134(11) 0.164(12) 0.191(13) 0.101(11) 0.023(9) 0.056(9)

loop_
_atom_type_symbol
_atom_type_description
_atom_type_scat_dispersion_real
_atom_type_scat_dispersion_imag
_atom_type_scat_source
C C 0.0033 0.0016 'International Tables Vol C Tables 4.2.6.8 and 6.1.1.4'
H H 0.0000 0.0000 'International Tables Vol C Tables 4.2.6.8 and 6.1.1.4'
N N 0.0061 0.0033 'International Tables Vol C Tables 4.2.6.8 and 6.1.1.4'
O O 0.0106 0.0060 'International Tables Vol C Tables 4.2.6.8 and 6.1.1.4'
P P 0.1023 0.0942 'International Tables Vol C Tables 4.2.6.8 and 6.1.1.4'

loop_
_geom_angle_atom_site_label_1
_geom_angle_atom_site_label_2
_geom_angle_atom_site_label_3
_geom_angle
_geom_angle_site_symmetry_1
_geom_angle_site_symmetry_3
_geom_angle_publ_flag
O1 P1 O2 93.0(2) . . ?
N3 P1 O1 109.5(2) . . ?
N3 P1 O2 111.0(2) . . ?
N1 P1 O1 109.6(3) . . ?
N1 P1 O2 111.5(2) . . ?
N1 P1 N3 119.1(2) . . ?
N3 P3 N7 107.1(3) . . ?
N3 P3 N6 107.2(2) . . ?
N7 P3 N6 103.6(3) . . ?
N2 P3 N3 114.7(2) . . ?
N2 P3 N7 111.8(3) . . ?
N2 P3 N6 111.6(2) . . ?
N2 P2 N1 115.0(3) . . ?
N2 P2 N4 109.7(3) . . ?
N2 P2 N5 113.5(2) . . ?
N1 P2 N4 107.8(3) . . ?
N1 P2 N5 107.1(3) . . ?
N4 P2 N5 102.8(3) . . ?
C1 O1 P1 119.1(3) . . ?
C12 O2 P1 120.4(3) . . ?
P1 N3 P3 120.6(3) . . ?
C23 N7 P3 116.5(4) . . ?
P3 N2 P2 124.6(3) . . ?
P1 N1 P2 120.4(3) . . ?
C18 O5 C19 112.9(7) . . ?
C32 N4 P2 117.5(4) . . ?
C26 N6 P3 114.3(4) . . ?
C26 N6 C25 113.9(5) . . ?
C25 N6 P3 118.4(4) . . ?
C29 N5 P2 121.4(4) . . ?
C29 N5 C30 115.8(5) . . ?
C30 N5 P2 119.1(5) . . ?
C7 O3 C8 118.7(7) . . ?
O2 C12 C13 119.2(6) . . ?
C17 C12 O2 119.0(5) . . ?
C17 C12 C13 121.6(6) . . ?
C2 C1 O1 119.3(5) . . ?
C2 C1 C6 122.5(6) . . ?
C6 C1 O1 118.2(6) . . ?
C12 C17 C16 118.8(6) . . ?
C16 C15 C18 123.1(7) . . ?
C14 C15 C16 119.3(6) . . ?
C14 C15 C18 117.6(7) . . ?
C17 C16 C15 120.6(6) . . ?
C14 C13 C12 118.8(6) . . ?
N7 C23 C24 111.1(5) . . ?
N6 C26 C27 115.7(6) . . ?
C1 C2 C3 120.3(6) . . ?
C25 C24 C23 112.9(5) . . ?
C4 C5 C6 121.3(6) . . ?
O5 C18 C15 114.6(7) . . ?
O6 C18 O5 122.5(8) . . ?
O6 C18 C15 122.9(9) . . ?
C5 C4 C3 119.8(6) . . ?
C5 C4 C7 119.7(7) . . ?
C3 C4 C7 120.5(7) . . ?
C5 C6 C1 117.5(6) . . ?
N5 C29 C28 117.2(6) . . ?
C28 C27 C26 114.6(6) . . ?
C15 C14 C13 120.9(6) . . ?
N6 C25 C24 113.6(5) . . ?
C2 C3 C4 118.6(7) . . ?
N5 C30 C31 113.4(5) . . ?
O3 C7 C4 114.3(7) . . ?
O4 C7 O3 122.3(8) . . ?
O4 C7 C4 123.4(9) . . ?
C27 C28 C29 114.9(6) . . ?
N4 C32 C31 111.9(6) . . ?
C30 C31 C32 111.9(6) . . ?
C20 C21 C22 109.1(9) . . ?
C10 C9 C8 113.4(9) . . ?
O3 C8 C9 108.6(7) . . ?
O5 C19 C20 107.4(8) . . ?
C19 C20 C21 114.5(9) . . ?
C9 C10 C11 115.4(10) . . ?

loop_
_geom_bond_atom_site_label_1
_geom_bond_atom_site_label_2
_geom_bond_distance
_geom_bond_site_symmetry_2
_geom_bond_publ_flag
P1 O1 1.582(4) . ?
P1 O2 1.606(4) . ?
P1 N3 1.577(4) . ?
P1 N1 1.575(5) . ?
P3 N3 1.607(5) . ?
P3 N7 1.633(6) . ?
P3 N2 1.583(5) . ?
P3 N6 1.668(4) . ?
P2 N2 1.589(5) . ?
P2 N1 1.605(5) . ?
P2 N4 1.651(5) . ?
P2 N5 1.668(5) . ?
O1 C1 1.404(7) . ?
O2 C12 1.381(7) . ?
N7 C23 1.475(7) . ?
O5 C18 1.315(9) . ?
O5 C19 1.444(10) . ?
N4 C32 1.461(8) . ?
N6 C26 1.446(8) . ?
N6 C25 1.488(7) . ?
N5 C29 1.450(8) . ?
N5 C30 1.463(8) . ?
O3 C7 1.306(9) . ?
O3 C8 1.446(9) . ?
C12 C17 1.369(8) . ?
C12 C13 1.381(8) . ?
O6 C18 1.219(8) . ?
C1 C2 1.343(8) . ?
C1 C6 1.391(8) . ?
C17 C16 1.383(8) . ?
C15 C16 1.388(8) . ?
C15 C18 1.465(10) . ?
C15 C14 1.370(9) . ?
C13 C14 1.377(9) . ?
C23 C24 1.511(9) . ?
C26 C27 1.545(9) . ?
C2 C3 1.389(9) . ?
C24 C25 1.491(9) . ?
C5 C4 1.377(9) . ?
C5 C6 1.381(9) . ?
C4 C3 1.403(9) . ?
C4 C7 1.465(10) . ?
C29 C28 1.533(8) . ?
C27 C28 1.501(9) . ?
O4 C7 1.187(9) . ?
C30 C31 1.503(10) . ?
C32 C31 1.521(11) . ?
C21 C22 1.508(10) . ?
C21 C20 1.500(12) . ?
C9 C8 1.483(12) . ?
C9 C10 1.480(11) . ?
C19 C20 1.482(10) . ?
C10 C11 1.492(11) . ?
